data_7715172
loop_
_publ_author_name
'Wang, Jin-Jin'
'Li, Yu'
'Zheng, Teng-Fei'
'Peng, Yan'
'Chen, Jing-Lin'
'Liu, Sui-Jun'
'Wen, He-Rui'

_publ_section_title
;
 Reversible single-crystal-to-single-crystal transition in Gd(III)
 metal-organic frameworks induced by heat and solvents with a significant
 magnetocaloric effect.
;
_journal_issue 12
_journal_name_full 'Dalton transactions (Cambridge, England : 2003)'
_journal_page_first 5601
_journal_page_last 5607
_journal_paper_doi 10.1039/d3dt03867j
_journal_volume 53
_journal_year 2024
_chemical_formula_moiety 'C66 H30 Gd4 N6 O28 S3, 6[H2O]'
_chemical_formula_sum 'C66 H42 Gd4 N6 O34 S3'
_chemical_formula_weight 2188.23
_space_group_crystal_system triclinic
_space_group_IT_number 2
_space_group_name_Hall '-P 1'
_space_group_name_H-M_alt 'P -1'
_atom_sites_solution_hydrogens mixed
_audit_creation_date 2024-01-05
_audit_creation_method
;
Olex2 1.5
(compiled 2023.08.24 svn.re1ec1418 for OlexSys, GUI svn.r6817)
;
_audit_update_record
;
2024-01-16 deposited with the CCDC.	2024-02-16 downloaded from the CCDC.
;
_cell_angle_alpha 104.973(3)
_cell_angle_beta 109.460(3)
_cell_angle_gamma 90.221(3)
_cell_formula_units_Z 1
_cell_length_a 11.0108(10)
_cell_length_b 11.1168(10)
_cell_length_c 15.8231(14)
_cell_measurement_reflns_used 6467
_cell_measurement_temperature 293.15
_cell_measurement_theta_max 54.975
_cell_measurement_theta_min 5.706
_cell_volume 1755.6(3)
_computing_molecular_graphics 'Olex2 1.5 (Dolomanov et al., 2009)'
_computing_publication_material 'Olex2 1.5 (Dolomanov et al., 2009)'
_computing_structure_refinement 'SHELXL 2018/3 (Sheldrick, 2015)'
_computing_structure_solution 'SHELXT 2014/5 (Sheldrick, 2014)'
_diffrn_ambient_temperature 293.15
_diffrn_measured_fraction_theta_full 0.987
_diffrn_measured_fraction_theta_max 0.987
_diffrn_measurement_device_type 'Bruker APEX-II CCD'
_diffrn_measurement_method '\f and \w scans'
_diffrn_radiation_type MoK\a
_diffrn_radiation_wavelength 0.71073
_diffrn_reflns_av_R_equivalents 0.0685
_diffrn_reflns_av_unetI/netI 0.0969
_diffrn_reflns_Laue_measured_fraction_full 0.987
_diffrn_reflns_Laue_measured_fraction_max 0.987
_diffrn_reflns_limit_h_max 13
_diffrn_reflns_limit_h_min -13
_diffrn_reflns_limit_k_max 13
_diffrn_reflns_limit_k_min -13
_diffrn_reflns_limit_l_max 18
_diffrn_reflns_limit_l_min -18
_diffrn_reflns_number 19408
_diffrn_reflns_point_group_measured_fraction_full 0.987
_diffrn_reflns_point_group_measured_fraction_max 0.987
_diffrn_reflns_theta_full 25.009
_diffrn_reflns_theta_max 25.009
_diffrn_reflns_theta_min 2.890
_exptl_absorpt_coefficient_mu 3.919
_exptl_absorpt_correction_T_max 0.7455
_exptl_absorpt_correction_T_min 0.5291
_exptl_absorpt_correction_type multi-scan
_exptl_crystal_colour yellow
_exptl_crystal_colour_primary yellow
_exptl_crystal_density_diffrn 2.070
_exptl_crystal_description block
_exptl_crystal_F_000 1056
_exptl_crystal_size_max 0.2
_exptl_crystal_size_mid 0.16
_exptl_crystal_size_min 0.15
_refine_diff_density_max 3.857
_refine_diff_density_min -1.237
_refine_diff_density_rms 0.211
_refine_ls_extinction_method none
_refine_ls_goodness_of_fit_ref 1.062
_refine_ls_hydrogen_treatment constr
_refine_ls_matrix_type full
_refine_ls_number_parameters 472
_refine_ls_number_reflns 6112
_refine_ls_number_restraints 29
_refine_ls_restrained_S_all 1.065
_refine_ls_R_factor_all 0.1019
_refine_ls_R_factor_gt 0.0616
_refine_ls_shift/su_max 0.001
_refine_ls_shift/su_mean 0.000
_refine_ls_structure_factor_coef Fsqd
_refine_ls_weighting_details 'w=1/[\s^2^(Fo^2^)+(0.0801P)^2^+0.6009P] where P=(Fo^2^+2Fc^2^)/3'
_refine_ls_weighting_scheme calc
_refine_ls_wR_factor_gt 0.1419
_refine_ls_wR_factor_ref 0.1572
_reflns_Friedel_coverage 0.000
_reflns_number_gt 3921
_reflns_number_total 6112
_reflns_threshold_expression 'I > 2\s(I)'
_cod_data_source_file d3dt03867j2.cif
_cod_data_source_block JXUST-40a
_cod_depositor_comments 'Adding full bibliography for 7715168--7715173.cif.'
_cod_database_code 7715172
_shelx_shelxl_version_number 2018/3
_shelx_space_group_comment
;
The symmetry employed for this shelxl refinement is uniquely defined
by the following loop, which should always be used as a source of
symmetry information in preference to the above space-group names.
They are only intended as comments.
;
_olex2_refinement_description
;
1. Restrained distances
 Gd1-O1W
 2.26 with sigma of 0.01
 H1WA-H1WB
 1.5 with sigma of 0.01
 H1WB-O9
 2.145 with sigma of 0.01
 Gd2-O2W
 2.25 with sigma of 0.01
 H2WA-O8_$1
 2.1 with sigma of 0.01
2. Uiso/Uaniso restraints and constraints
Uanis(N3) \\sim Ueq, Uanis(N4) \\sim Ueq: with sigma of 0.01 and sigma for
terminal atoms of 0.02
Uanis(C8) \\sim Ueq: with sigma of 0.01 and sigma for terminal atoms of 0.02
Uanis(C20) \\sim Ueq: with sigma of 0.01 and sigma for terminal atoms of 0.02
3. Others
 Fixed Sof: S1(0.5) N3(0.5) N4(0.5)
4.a Riding coordinates:
 O1W(H1WA,H1WB), O2W(H2WA,H2WB)
4.b Aromatic/amide H refined with riding coordinates:
 C6(H6), C8(H8), C4(H4), C11(H11), C12(H12), C20(H20), C16(H16), C18(H18),
 C26(H26), C28(H28), C30(H30)
4.c Fitted hexagon refined as free rotating group:
 C5(C6,C7,C8,C3,C4), C20(C15,C16,C17,C18,C19)
;
_smtbx_masks_special_details
;
A solvent mask was calculated and 54 electrons were 
found in a volume of 283\%A^3^ in 1 void per unit cell. 
This is consistent with the presence of 
6[H2O] per Asymmetric Unit 
which account for 60 electrons 
per unit cell.
;
_smtbx_masks_void_probe_radius 1.2
_smtbx_masks_void_truncation_radius 1.2
_olex2_submission_special_instructions 'No special instructions were received'

loop_
_space_group_symop_operation_xyz
'x, y, z'
'-x, -y, -z'

loop_
_atom_site_label
_atom_site_type_symbol
_atom_site_fract_x
_atom_site_fract_y
_atom_site_fract_z
_atom_site_U_iso_or_equiv
_atom_site_adp_type
_atom_site_occupancy
_atom_site_site_symmetry_order
_atom_site_calc_flag
_atom_site_refinement_flags_posn
_atom_site_refinement_flags_adp
_atom_site_refinement_flags_occupancy
_atom_site_disorder_assembly
_atom_site_disorder_group
Gd1 Gd 0.33015(5) 0.36314(6) 0.83267(4) 0.0296(2) Uani 1 1 d D . . . .
Gd2 Gd 0.50806(5) 0.35098(6) 1.55361(4) 0.0291(2) Uani 1 1 d D . . . .
S1 S 0.0147(8) 0.0375(8) 0.7849(5) 0.064(3) Uani 0.5 1 d . . P . .
S2 S -0.3588(3) 0.0909(4) 0.0993(2) 0.0465(9) Uani 1 1 d . . . . .
O1 O 0.4452(8) 0.3253(9) 0.9745(5) 0.039(2) Uani 1 1 d . . . . .
O1W O 0.3193(10) 0.1513(7) 0.7767(9) 0.086(4) Uani 1 1 d D . . . .
H1WA H 0.324773 0.121670 0.829148 0.129 Uiso 1 1 d DR U . . .
H1WB H 0.234393 0.178880 0.757638 0.129 Uiso 1 1 d DR U . . .
O2 O 0.5862(8) 0.4354(8) 1.1096(6) 0.040(2) Uani 1 1 d . . . . .
O2W O 0.4628(11) 0.1469(8) 1.5515(8) 0.092(4) Uani 1 1 d D . . . .
H2WA H 0.519505 0.143772 1.516763 0.138 Uiso 1 1 d DR U . . .
H2WB H 0.406925 0.139072 1.488403 0.138 Uiso 1 1 d R U . . .
O3 O 0.4927(8) 0.4325(8) 1.4075(5) 0.037(2) Uani 1 1 d . . . . .
O4 O 0.3777(9) 0.2623(10) 1.3923(6) 0.052(3) Uani 1 1 d . . . . .
O5 O 0.2429(8) 0.3960(10) 0.6904(5) 0.051(3) Uani 1 1 d . . . . .
O6 O 0.3173(8) 0.3697(10) 0.5744(6) 0.054(3) Uani 1 1 d . . . . .
O7 O -0.2669(8) 0.4279(10) 0.5866(6) 0.055(3) Uani 1 1 d . . . . .
O8 O -0.3410(9) 0.2418(9) 0.4887(8) 0.065(3) Uani 1 1 d . . . . .
O9 O 0.0929(8) 0.3046(10) 0.7815(6) 0.069(3) Uani 1 1 d D . . . .
O10 O 0.1950(8) 0.4064(10) 0.9243(6) 0.053(3) Uani 1 1 d . . . . .
O11 O 0.5192(8) 0.3359(10) 0.8045(6) 0.053(3) Uani 1 1 d . . . . .
O12 O 0.6055(8) 0.3523(10) 0.7027(6) 0.056(3) Uani 1 1 d . . . . .
N1 N -0.2643(9) 0.1515(10) 0.2042(7) 0.036(3) Uani 1 1 d . . . . .
N2 N -0.2938(9) 0.1566(9) 0.0444(6) 0.032(2) Uani 1 1 d . . . . .
N3 N 0.1135(19) 0.0841(19) 0.8890(14) 0.036(5) Uani 0.5 1 d . U P . .
N4 N -0.0880(19) -0.041(2) 0.8055(15) 0.042(5) Uani 0.5 1 d . U P . .
C1 C 0.2267(11) 0.3725(13) 0.6049(8) 0.034(3) Uani 1 1 d . . . . .
C2 C -0.2533(11) 0.3352(14) 0.5278(8) 0.037(3) Uani 1 1 d . . . . .
C5 C 0.0924(5) 0.3520(8) 0.5361(4) 0.034(3) Uani 1 1 d G . . . .
C6 C 0.0737(5) 0.3297(8) 0.4418(4) 0.036(3) Uani 1 1 d G . . . .
H6 H 0.144567 0.329351 0.422294 0.043 Uiso 1 1 calc R U . . .
C7 C -0.0511(6) 0.3078(8) 0.3767(3) 0.028(3) Uani 1 1 d G . . . .
C8 C -0.1571(5) 0.3083(8) 0.4058(4) 0.040(3) Uani 1 1 d G U . . .
H8 H -0.240522 0.293713 0.362271 0.048 Uiso 1 1 calc R U . . .
C3 C -0.1383(6) 0.3307(9) 0.5001(5) 0.040(3) Uani 1 1 d G . . . .
C4 C -0.0136(7) 0.3525(8) 0.5652(3) 0.034(3) Uani 1 1 d G . . . .
H4 H -0.001043 0.367443 0.628284 0.041 Uiso 1 1 calc R U . . .
C9 C -0.1736(10) 0.2284(11) 0.2013(8) 0.026(3) Uani 1 1 d . . . . .
C10 C -0.0671(10) 0.3005(12) 0.2779(7) 0.026(3) Uani 1 1 d . . . . .
C11 C 0.0159(10) 0.3654(11) 0.2567(7) 0.029(3) Uani 1 1 d . . . . .
H11 H 0.088563 0.410030 0.305060 0.034 Uiso 1 1 calc R U . . .
C12 C -0.0003(10) 0.3701(12) 0.1664(8) 0.031(3) Uani 1 1 d . . . . .
H12 H 0.061757 0.417956 0.157851 0.037 Uiso 1 1 calc R U . . .
C13 C -0.1029(10) 0.3079(11) 0.0898(7) 0.023(3) Uani 1 1 d . . . . .
C14 C -0.1913(10) 0.2333(11) 0.1091(7) 0.024(3) Uani 1 1 d . . . . .
C20 C -0.2430(5) 0.3216(7) -0.0667(4) 0.021(2) Uani 1 1 d G U . . .
H20 H -0.315484 0.315384 -0.049788 0.026 Uiso 1 1 calc R U . . .
C15 C -0.1201(6) 0.3218(8) -0.0031(4) 0.031(3) Uani 1 1 d G . . . .
C16 C -0.0118(5) 0.3311(8) -0.0284(4) 0.029(3) Uani 1 1 d G . . . .
H16 H 0.070416 0.331259 0.014137 0.035 Uiso 1 1 calc R U . . .
C17 C -0.0262(5) 0.3402(8) -0.1171(5) 0.028(3) Uani 1 1 d G . . . .
C18 C -0.1490(6) 0.3400(8) -0.1806(4) 0.030(3) Uani 1 1 d G . . . .
H18 H -0.158640 0.346140 -0.239991 0.036 Uiso 1 1 calc R U . . .
C19 C -0.2574(5) 0.3307(7) -0.1554(4) 0.025(3) Uani 1 1 d G . . . .
C21 C 0.6140(11) 0.3413(12) 0.7793(7) 0.029(3) Uani 1 1 d . . . . .
C22 C 0.0929(11) 0.3506(13) 0.8611(8) 0.036(3) Uani 1 1 d . . . . .
C23 C 0.4871(11) 0.3586(12) 1.0619(8) 0.032(3) Uani 1 1 d . . . . .
C24 C 0.4193(11) 0.3340(14) 1.3566(8) 0.036(3) Uani 1 1 d . . . . .
C25 C 0.3846(11) 0.2980(12) 1.2526(7) 0.029(3) Uani 1 1 d . . . . .
C26 C 0.4526(10) 0.3469(11) 1.2087(7) 0.026(3) Uani 1 1 d . . . . .
H26 H 0.522244 0.407337 1.243271 0.031 Uiso 1 1 calc R U . . .
C27 C 0.4174(10) 0.3062(10) 1.1131(7) 0.022(3) Uani 1 1 d . . . . .
C28 C 0.3125(10) 0.2177(11) 1.0629(8) 0.026(3) Uani 1 1 d . . . . .
H28 H 0.290718 0.189035 0.998569 0.031 Uiso 1 1 calc R U . . .
C29 C 0.2384(10) 0.1702(11) 1.1047(8) 0.029(3) Uani 1 1 d . . . . .
C30 C 0.2783(11) 0.2122(12) 1.2009(8) 0.032(3) Uani 1 1 d . . . . .
H30 H 0.231922 0.181480 1.231725 0.039 Uiso 1 1 calc R U . . .
C31 C 0.0662(12) 0.0483(12) 0.9551(9) 0.041(3) Uani 1 1 d . . . . .
C32 C 0.1210(12) 0.0811(12) 1.0531(8) 0.033(3) Uani 1 1 d . . . . .
C33 C -0.0532(12) -0.0282(11) 0.9046(9) 0.041(3) Uani 1 1 d . . . . .

loop_
_atom_site_aniso_label
_atom_site_aniso_U_11
_atom_site_aniso_U_22
_atom_site_aniso_U_33
_atom_site_aniso_U_23
_atom_site_aniso_U_13
_atom_site_aniso_U_12
Gd1 0.0151(3) 0.0585(5) 0.0179(3) 0.0150(3) 0.0057(2) -0.0030(3)
Gd2 0.0161(3) 0.0582(5) 0.0165(3) 0.0138(3) 0.0074(2) 0.0020(3)
S1 0.064(5) 0.084(7) 0.032(4) 0.010(4) 0.006(4) -0.038(5)
S2 0.036(2) 0.064(3) 0.0375(19) 0.0153(19) 0.0081(15) -0.0131(17)
O1 0.032(5) 0.070(7) 0.020(4) 0.019(5) 0.009(4) 0.001(4)
O1W 0.077(9) 0.074(9) 0.112(10) 0.029(8) 0.036(8) 0.009(6)
O2 0.038(5) 0.057(6) 0.028(5) 0.008(5) 0.015(4) -0.013(4)
O2W 0.106(11) 0.088(9) 0.076(9) 0.004(8) 0.036(8) -0.003(7)
O3 0.031(5) 0.053(6) 0.019(4) 0.003(4) 0.005(4) 0.000(4)
O4 0.046(6) 0.085(8) 0.025(5) 0.021(5) 0.006(4) -0.015(5)
O5 0.021(5) 0.110(9) 0.021(5) 0.026(5) 0.001(4) 0.007(5)
O6 0.018(5) 0.122(9) 0.026(5) 0.023(6) 0.010(4) 0.010(5)
O7 0.022(5) 0.096(9) 0.041(6) -0.008(6) 0.022(4) -0.011(5)
O8 0.041(6) 0.069(8) 0.088(8) 0.010(7) 0.034(6) -0.008(5)
O9 0.030(6) 0.142(11) 0.034(6) 0.010(6) 0.021(4) -0.009(6)
O10 0.025(5) 0.084(8) 0.050(6) 0.014(6) 0.019(5) 0.003(5)
O11 0.029(5) 0.111(9) 0.043(6) 0.049(6) 0.021(4) 0.028(5)
O12 0.028(5) 0.125(10) 0.026(5) 0.042(6) 0.010(4) 0.012(5)
N1 0.038(6) 0.044(7) 0.027(6) 0.017(5) 0.009(5) -0.006(5)
N2 0.029(6) 0.042(7) 0.027(5) 0.012(5) 0.011(4) 0.002(5)
N3 0.042(9) 0.028(9) 0.039(9) 0.011(7) 0.012(7) -0.004(7)
N4 0.035(9) 0.054(10) 0.040(9) 0.012(8) 0.019(7) -0.003(7)
C1 0.021(7) 0.059(9) 0.026(7) 0.020(7) 0.007(5) 0.006(6)
C2 0.023(7) 0.070(11) 0.018(6) 0.018(7) 0.002(5) 0.007(7)
C5 0.012(6) 0.074(10) 0.014(6) 0.017(6) 0.000(4) -0.002(6)
C6 0.019(6) 0.077(10) 0.028(7) 0.031(7) 0.015(5) 0.007(6)
C7 0.016(6) 0.054(9) 0.012(5) 0.004(6) 0.007(4) 0.006(5)
C8 0.025(6) 0.064(7) 0.025(6) 0.014(6) -0.001(4) 0.000(5)
C3 0.018(7) 0.078(11) 0.029(7) 0.019(7) 0.011(5) 0.000(6)
C4 0.021(6) 0.069(10) 0.018(6) 0.013(6) 0.015(5) 0.003(6)
C9 0.024(6) 0.038(8) 0.026(6) 0.012(6) 0.018(5) 0.006(5)
C10 0.010(6) 0.052(8) 0.016(6) 0.015(6) 0.002(4) 0.007(5)
C11 0.022(6) 0.049(8) 0.014(6) 0.010(6) 0.004(5) 0.004(5)
C12 0.019(6) 0.053(9) 0.026(6) 0.026(6) 0.002(5) 0.000(5)
C13 0.021(6) 0.034(7) 0.022(6) 0.011(6) 0.013(5) 0.009(5)
C14 0.019(6) 0.032(7) 0.014(6) 0.006(5) -0.002(4) 0.000(5)
C20 0.009(5) 0.040(6) 0.016(5) 0.007(5) 0.007(4) 0.000(4)
C15 0.021(6) 0.063(9) 0.017(6) 0.017(6) 0.012(5) 0.007(6)
C16 0.022(6) 0.042(8) 0.027(6) 0.017(6) 0.006(5) 0.011(5)
C17 0.018(6) 0.050(9) 0.026(6) 0.022(6) 0.010(5) 0.004(5)
C18 0.027(7) 0.051(9) 0.020(6) 0.017(6) 0.015(5) 0.009(6)
C19 0.016(6) 0.043(8) 0.020(6) 0.012(6) 0.007(5) 0.005(5)
C21 0.026(7) 0.050(9) 0.017(6) 0.015(6) 0.012(5) 0.011(6)
C22 0.021(7) 0.067(10) 0.026(7) 0.023(7) 0.007(5) 0.008(6)
C23 0.024(7) 0.044(9) 0.024(7) 0.008(6) 0.006(5) 0.000(6)
C24 0.016(6) 0.074(11) 0.023(7) 0.021(7) 0.009(5) -0.004(6)
C25 0.024(7) 0.048(9) 0.016(6) 0.008(6) 0.008(5) -0.006(5)
C26 0.020(6) 0.033(7) 0.023(6) 0.006(6) 0.006(5) -0.002(5)
C27 0.024(6) 0.026(7) 0.020(6) 0.005(5) 0.014(5) 0.000(5)
C28 0.023(6) 0.039(8) 0.019(6) 0.010(6) 0.009(5) 0.001(5)
C29 0.022(6) 0.029(7) 0.028(7) 0.009(6) -0.003(5) 0.003(5)
C30 0.028(7) 0.052(9) 0.021(6) 0.012(6) 0.013(5) -0.003(6)
C31 0.040(8) 0.035(8) 0.047(8) 0.007(7) 0.017(7) -0.006(6)
C32 0.034(7) 0.032(8) 0.032(7) 0.008(6) 0.013(6) -0.006(5)
C33 0.039(8) 0.021(8) 0.050(9) -0.002(7) 0.008(6) -0.008(6)

loop_
_atom_type_symbol
_atom_type_description
_atom_type_scat_dispersion_real
_atom_type_scat_dispersion_imag
_atom_type_scat_source
C C 0.0033 0.0016 'International Tables Vol C Tables 4.2.6.8 and 6.1.1.4'
H H 0.0000 0.0000 'International Tables Vol C Tables 4.2.6.8 and 6.1.1.4'
Gd Gd -0.1653 3.9035 'International Tables Vol C Tables 4.2.6.8 and 6.1.1.4'
N N 0.0061 0.0033 'International Tables Vol C Tables 4.2.6.8 and 6.1.1.4'
O O 0.0106 0.0060 'International Tables Vol C Tables 4.2.6.8 and 6.1.1.4'
S S 0.1246 0.1234 'International Tables Vol C Tables 4.2.6.8 and 6.1.1.4'

loop_
_geom_angle_atom_site_label_1
_geom_angle_atom_site_label_2
_geom_angle_atom_site_label_3
_geom_angle
_geom_angle_site_symmetry_1
_geom_angle_site_symmetry_3
_geom_angle_publ_flag
O1 Gd1 H1WB 99.0 . . ?
O1 Gd1 O9 113.0(3) . . ?
O1 Gd1 O10 73.8(3) . . ?
O1W Gd1 O1 83.6(4) . . ?
O1W Gd1 H1WB 24.8 . . ?
O1W Gd1 O9 78.9(3) . . ?
O1W Gd1 O10 107.7(4) . . ?
O2 Gd1 O1 90.1(3) 2_667 . ?
O2 Gd1 O1W 159.6(3) 2_667 . ?
O2 Gd1 H1WB 170.9 2_667 . ?
O2 Gd1 O5 89.1(3) 2_667 . ?
O2 Gd1 O9 121.3(3) 2_667 . ?
O2 Gd1 O10 88.9(3) 2_667 . ?
O2 Gd1 O11 82.7(4) 2_667 . ?
O5 Gd1 O1 172.3(3) . . ?
O5 Gd1 O1W 94.7(4) . . ?
O5 Gd1 H1WB 81.9 . . ?
O5 Gd1 O9 73.7(3) . . ?
O5 Gd1 O10 113.8(3) . . ?
O5 Gd1 O11 88.1(3) . . ?
O9 Gd1 H1WB 54.9 . . ?
O10 Gd1 H1WB 93.5 . . ?
O10 Gd1 O9 52.4(3) . . ?
O11 Gd1 O1 84.3(3) . . ?
O11 Gd1 O1W 77.4(4) . . ?
O11 Gd1 H1WB 98.1 . . ?
O11 Gd1 O9 148.7(3) . . ?
O11 Gd1 O10 156.5(3) . . ?
O2W Gd2 H2WA 24.2 . . ?
O2W Gd2 H2WB 23.4 . . ?
O2W Gd2 O3 158.2(3) . 2_668 ?
O2W Gd2 O3 126.3(4) . . ?
O2W Gd2 O4 78.8(4) . . ?
O2W Gd2 O7 118.9(4) . 1_656 ?
O2W Gd2 O8 77.5(3) . 1_656 ?
H2WA Gd2 H2WB 28.7 . . ?
O3 Gd2 H2WA 177.0 2_668 . ?
O3 Gd2 H2WA 109.1 . . ?
O3 Gd2 H2WB 104.9 . . ?
O3 Gd2 H2WB 154.1 2_668 . ?
O3 Gd2 O3 70.3(3) 2_668 . ?
O3 Gd2 O4 109.7(3) 2_668 . ?
O3 Gd2 O7 76.1(3) 2_668 1_656 ?
O3 Gd2 O8 123.5(3) 2_668 1_656 ?
O4 Gd2 H2WA 71.3 . . ?
O4 Gd2 H2WB 55.6 . . ?
O4 Gd2 O3 51.0(3) . . ?
O4 Gd2 O7 116.8(3) . 1_656 ?
O4 Gd2 O8 77.1(4) . 1_656 ?
O6 Gd2 O2W 81.4(4) 1_556 . ?
O6 Gd2 H2WA 103.3 1_556 . ?
O6 Gd2 H2WB 77.7 1_556 . ?
O6 Gd2 O3 107.3(3) 1_556 . ?
O6 Gd2 O3 79.6(4) 1_556 2_668 ?
O6 Gd2 O4 84.1(3) 1_556 . ?
O6 Gd2 O7 152.2(4) 1_556 1_656 ?
O6 Gd2 O8 154.0(4) 1_556 1_656 ?
O6 Gd2 O12 90.8(3) 1_556 1_556 ?
O7 Gd2 H2WA 100.9 1_656 . ?
O7 Gd2 H2WB 128.6 1_656 . ?
O7 Gd2 O3 77.0(3) 1_656 . ?
O8 Gd2 H2WA 53.7 1_656 . ?
O8 Gd2 H2WB 76.9 1_656 . ?
O8 Gd2 O3 74.3(3) 1_656 . ?
O8 Gd2 O7 53.7(3) 1_656 1_656 ?
O12 Gd2 O2W 77.1(4) 1_556 . ?
O12 Gd2 H2WA 87.1 1_556 . ?
O12 Gd2 H2WB 100.3 1_556 . ?
O12 Gd2 O3 92.4(3) 1_556 2_668 ?
O12 Gd2 O3 151.5(3) 1_556 . ?
O12 Gd2 O4 155.9(4) 1_556 . ?
O12 Gd2 O7 77.0(3) 1_556 1_656 ?
O12 Gd2 O8 99.0(4) 1_556 1_656 ?
N3 S1 N4 97.0(11) . . ?
N2 S2 N1 100.5(5) . . ?
C23 O1 Gd1 150.5(9) . . ?
Gd1 O1W H1WA 103.7 . . ?
Gd1 O1W H1WB 69.9 . . ?
H1WA O1W H1WB 104.9 . . ?
C23 O2 Gd1 147.2(9) . 2_667 ?
Gd2 O2W H2WA 73.8 . . ?
Gd2 O2W H2WB 84.2 . . ?
H2WA O2W H2WB 74.8 . . ?
Gd2 O3 Gd2 109.7(3) 2_668 . ?
C24 O3 Gd2 87.9(7) . . ?
C24 O3 Gd2 140.7(8) . 2_668 ?
C24 O4 Gd2 99.7(8) . . ?
C1 O5 Gd1 152.7(9) . . ?
C1 O6 Gd2 165.0(8) . 1_554 ?
C2 O7 Gd2 91.9(8) . 1_454 ?
C2 O8 Gd2 93.1(8) . 1_454 ?
C22 O9 Gd1 91.3(7) . . ?
C22 O10 Gd1 96.3(8) . . ?
C21 O11 Gd1 165.9(8) . . ?
C21 O12 Gd2 157.2(8) . 1_554 ?
C9 N1 S2 107.4(8) . . ?
C14 N2 S2 106.7(8) . . ?
C31 N3 S1 112.7(14) . . ?
C33 N4 S1 111.4(14) . . ?
O5 C1 C5 119.0(9) . . ?
O6 C1 O5 123.4(11) . . ?
O6 C1 C5 117.5(10) . . ?
O7 C2 Gd2 61.6(6) . 1_454 ?
O7 C2 O8 120.5(12) . . ?
O7 C2 C3 121.0(12) . . ?
O8 C2 Gd2 59.5(7) . 1_454 ?
O8 C2 C3 118.4(12) . . ?
C3 C2 Gd2 171.0(7) . 1_454 ?
C6 C5 C1 119.4(6) . . ?
C6 C5 C4 120.0 . . ?
C4 C5 C1 120.6(6) . . ?
C5 C6 H6 120.0 . . ?
C5 C6 C7 120.0 . . ?
C7 C6 H6 120.0 . . ?
C6 C7 C8 120.0 . . ?
C6 C7 C10 118.0(6) . . ?
C8 C7 C10 121.5(6) . . ?
C7 C8 H8 120.0 . . ?
C7 C8 C3 120.0 . . ?
C3 C8 H8 120.0 . . ?
C8 C3 C2 118.0(6) . . ?
C4 C3 C2 122.0(6) . . ?
C4 C3 C8 120.0 . . ?
C5 C4 H4 120.0 . . ?
C3 C4 C5 120.0 . . ?
C3 C4 H4 120.0 . . ?
N1 C9 C10 127.3(10) . . ?
N1 C9 C14 112.5(10) . . ?
C14 C9 C10 120.3(10) . . ?
C9 C10 C7 122.2(9) . . ?
C11 C10 C7 121.5(9) . . ?
C11 C10 C9 116.2(10) . . ?
C10 C11 H11 118.1 . . ?
C10 C11 C12 123.9(11) . . ?
C12 C11 H11 118.1 . . ?
C11 C12 H12 118.3 . . ?
C13 C12 C11 123.3(11) . . ?
C13 C12 H12 118.3 . . ?
C12 C13 C14 114.5(10) . . ?
C12 C13 C15 121.4(9) . . ?
C14 C13 C15 124.1(9) . . ?
N2 C14 C9 112.9(10) . . ?
N2 C14 C13 125.3(10) . . ?
C9 C14 C13 121.7(10) . . ?
C15 C20 H20 120.0 . . ?
C15 C20 C19 120.0 . . ?
C19 C20 H20 120.0 . . ?
C20 C15 C13 120.9(6) . . ?
C20 C15 C16 120.0 . . ?
C16 C15 C13 119.0(6) . . ?
C15 C16 H16 120.0 . . ?
C15 C16 C17 120.0 . . ?
C17 C16 H16 120.0 . . ?
C16 C17 C22 117.1(6) . 1_554 ?
C18 C17 C16 120.0 . . ?
C18 C17 C22 122.9(6) . 1_554 ?
C17 C18 H18 120.0 . . ?
C19 C18 C17 120.0 . . ?
C19 C18 H18 120.0 . . ?
C20 C19 C21 120.5(6) . 1_454 ?
C18 C19 C20 120.0 . . ?
C18 C19 C21 119.3(6) . 1_454 ?
O11 C21 C19 117.9(19) . 1_656 ?
O12 C21 O11 123.4(10) . . ?
O12 C21 C19 118.7(19) . 1_656 ?
O9 C22 O10 119.8(11) . . ?
O9 C22 C17 121(2) . 1_556 ?
O10 C22 C17 120(2) . 1_556 ?
O1 C23 O2 123.0(11) . . ?
O1 C23 C27 119.2(10) . . ?
O2 C23 C27 117.9(10) . . ?
O3 C24 C25 120.9(11) . . ?
O4 C24 O3 120.6(11) . . ?
O4 C24 C25 118.5(12) . . ?
C26 C25 C24 123.1(10) . . ?
C26 C25 C30 120.0(10) . . ?
C30 C25 C24 116.9(10) . . ?
C25 C26 H26 120.1 . . ?
C25 C26 C27 119.7(11) . . ?
C27 C26 H26 120.1 . . ?
C26 C27 C23 121.7(10) . . ?
C26 C27 C28 119.2(10) . . ?
C28 C27 C23 119.1(10) . . ?
C27 C28 H28 118.7 . . ?
C27 C28 C29 122.6(10) . . ?
C29 C28 H28 118.7 . . ?
C28 C29 C32 124.3(11) . . ?
C30 C29 C28 116.3(10) . . ?
C30 C29 C32 119.5(11) . . ?
C25 C30 C29 122.1(11) . . ?
C25 C30 H30 118.9 . . ?
C29 C30 H30 118.9 . . ?
C32 C31 N3 129.0(13) . . ?
C32 C31 C33 122.7(12) . . ?
C33 C31 N3 108.3(14) . . ?
C31 C32 C29 121.8(11) . . ?
C33 C32 C29 123.7(11) 2_557 . ?
C33 C32 C31 114.5(11) 2_557 . ?
C31 C33 N4 110.2(13) . . ?
C32 C33 N4 127.0(13) 2_557 . ?
C32 C33 C31 122.8(12) 2_557 . ?

loop_
_geom_bond_atom_site_label_1
_geom_bond_atom_site_label_2
_geom_bond_distance
_geom_bond_site_symmetry_2
_geom_bond_publ_flag
Gd1 O1 2.327(8) . ?
Gd1 O1W 2.279(7) . ?
Gd1 H1WB 2.1471 . ?
Gd1 O2 2.250(9) 2_667 ?
Gd1 O5 2.261(8) . ?
Gd1 O9 2.492(9) . ?
Gd1 O10 2.372(8) . ?
Gd1 O11 2.275(8) . ?
Gd2 O2W 2.310(8) . ?
Gd2 H2WA 2.2403 . ?
Gd2 H2WB 2.4109 . ?
Gd2 O3 2.650(8) . ?
Gd2 O3 2.326(9) 2_668 ?
Gd2 O4 2.407(8) . ?
Gd2 O6 2.234(8) 1_556 ?
Gd2 O7 2.456(8) 1_656 ?
Gd2 O8 2.407(9) 1_656 ?
Gd2 O12 2.239(8) 1_556 ?
S1 N3 1.59(2) . ?
S1 N4 1.59(2) . ?
S2 N1 1.599(10) . ?
S2 N2 1.593(10) . ?
O1 C23 1.254(13) . ?
O1W H1WA 0.9533 . ?
O1W H1WB 0.9597 . ?
O2 C23 1.265(13) . ?
O2W H2WA 0.9550 . ?
O2W H2WB 0.9636 . ?
O3 C24 1.266(15) . ?
O4 C24 1.252(14) . ?
O5 C1 1.260(13) . ?
O6 C1 1.242(13) . ?
O7 C2 1.244(15) . ?
O8 C2 1.287(15) . ?
O9 C22 1.231(14) . ?
O10 C22 1.255(14) . ?
O11 C21 1.242(13) . ?
O12 C21 1.221(12) . ?
N1 C9 1.332(14) . ?
N2 C14 1.349(14) . ?
N3 C31 1.45(2) . ?
N4 C33 1.45(2) . ?
C1 C5 1.490(12) . ?
C2 C3 1.468(13) . ?
C5 C6 1.3900 . ?
C5 C4 1.3900 . ?
C6 H6 0.9300 . ?
C6 C7 1.3900 . ?
C7 C8 1.3900 . ?
C7 C10 1.493(11) . ?
C8 H8 0.9300 . ?
C8 C3 1.3900 . ?
C3 C4 1.3900 . ?
C4 H4 0.9300 . ?
C9 C10 1.425(15) . ?
C9 C14 1.421(14) . ?
C10 C11 1.339(15) . ?
C11 H11 0.9300 . ?
C11 C12 1.395(14) . ?
C12 H12 0.9300 . ?
C12 C13 1.368(15) . ?
C13 C14 1.432(15) . ?
C13 C15 1.468(11) . ?
C20 H20 0.9300 . ?
C20 C15 1.3900 . ?
C20 C19 1.3900 . ?
C15 C16 1.3900 . ?
C16 H16 0.9300 . ?
C16 C17 1.3900 . ?
C17 C18 1.3900 . ?
C17 C22 1.474(13) 1_554 ?
C18 H18 0.9300 . ?
C18 C19 1.3900 . ?
C19 C21 1.476(11) 1_454 ?
C23 C27 1.496(15) . ?
C24 C25 1.500(15) . ?
C25 C26 1.372(14) . ?
C25 C30 1.378(15) . ?
C26 H26 0.9300 . ?
C26 C27 1.377(14) . ?
C27 C28 1.382(15) . ?
C28 H28 0.9300 . ?
C28 C29 1.385(15) . ?
C29 C30 1.384(15) . ?
C29 C32 1.479(16) . ?
C30 H30 0.9300 . ?
C31 C32 1.407(17) . ?
C31 C33 1.426(17) . ?
C32 C33 1.373(17) 2_557 ?

loop_
_geom_torsion_atom_site_label_1
_geom_torsion_atom_site_label_2
_geom_torsion_atom_site_label_3
_geom_torsion_atom_site_label_4
_geom_torsion
_geom_torsion_site_symmetry_1
_geom_torsion_site_symmetry_2
_geom_torsion_site_symmetry_3
_geom_torsion_site_symmetry_4
_geom_torsion_publ_flag
Gd1 O1 C23 O2 -79.2(19) . . . . ?
Gd1 O1 C23 C27 100.6(17) . . . . ?
Gd1 O2 C23 O1 79.6(19) 2_667 . . . ?
Gd1 O2 C23 C27 -100.1(15) 2_667 . . . ?
Gd1 O5 C1 O6 -54(3) . . . . ?
Gd1 O5 C1 C5 129.0(14) . . . . ?
Gd1 O9 C22 O10 3.9(14) . . . . ?
Gd1 O9 C22 C17 -176(3) . . . 1_556 ?
Gd1 O10 C22 O9 -4.2(14) . . . . ?
Gd1 O10 C22 C17 176(3) . . . 1_556 ?
Gd1 O11 C21 O12 -41(5) . . . . ?
Gd1 O11 C21 C19 141(5) . . . 1_656 ?
Gd2 O3 C24 O4 -110.1(14) 2_668 . . . ?
Gd2 O3 C24 O4 9.1(12) . . . . ?
Gd2 O3 C24 C25 72.4(16) 2_668 . . . ?
Gd2 O3 C24 C25 -168.4(11) . . . . ?
Gd2 O4 C24 O3 -10.1(14) . . . . ?
Gd2 O4 C24 C25 167.4(9) . . . . ?
Gd2 O6 C1 O5 28(5) 1_554 . . . ?
Gd2 O6 C1 C5 -155(3) 1_554 . . . ?
Gd2 O7 C2 O8 -8.7(13) 1_454 . . . ?
Gd2 O7 C2 C3 170.1(9) 1_454 . . . ?
Gd2 O8 C2 O7 8.9(13) 1_454 . . . ?
Gd2 O8 C2 C3 -169.9(8) 1_454 . . . ?
Gd2 O12 C21 O11 -14(4) 1_554 . . . ?
Gd2 O12 C21 C19 164(4) 1_554 . . 1_656 ?
S1 N3 C31 C32 -174.2(13) . . . . ?
S1 N3 C31 C33 4.6(19) . . . . ?
S1 N4 C33 C31 -2(2) . . . . ?
S1 N4 C33 C32 178.8(13) . . . 2_557 ?
S2 N1 C9 C10 -178.3(10) . . . . ?
S2 N1 C9 C14 1.1(13) . . . . ?
S2 N2 C14 C9 1.3(12) . . . . ?
S2 N2 C14 C13 178.0(9) . . . . ?
O1 C23 C27 C26 -174.6(11) . . . . ?
O1 C23 C27 C28 3.2(17) . . . . ?
O2 C23 C27 C26 5.1(17) . . . . ?
O2 C23 C27 C28 -177.0(11) . . . . ?
O3 C24 C25 C26 17.4(19) . . . . ?
O3 C24 C25 C30 -162.2(12) . . . . ?
O4 C24 C25 C26 -160.2(12) . . . . ?
O4 C24 C25 C30 20.3(18) . . . . ?
O5 C1 C5 C6 178.1(10) . . . . ?
O5 C1 C5 C4 -3.2(15) . . . . ?
O6 C1 C5 C6 0.6(15) . . . . ?
O6 C1 C5 C4 179.3(10) . . . . ?
O7 C2 C3 C8 -124.8(10) . . . . ?
O7 C2 C3 C4 52.8(14) . . . . ?
O8 C2 C3 C8 54.0(14) . . . . ?
O8 C2 C3 C4 -128.4(10) . . . . ?
N1 S2 N2 C14 -0.6(9) . . . . ?
N1 C9 C10 C7 -6.4(19) . . . . ?
N1 C9 C10 C11 176.1(11) . . . . ?
N1 C9 C14 N2 -1.7(15) . . . . ?
N1 C9 C14 C13 -178.4(10) . . . . ?
N2 S2 N1 C9 -0.3(9) . . . . ?
N3 S1 N4 C33 4.2(17) . . . . ?
N3 C31 C32 C29 5(2) . . . . ?
N3 C31 C32 C33 -178.2(15) . . . 2_557 ?
N3 C31 C33 N4 -1.6(19) . . . . ?
N3 C31 C33 C32 177.7(14) . . . 2_557 ?
N4 S1 N3 C31 -5.2(18) . . . . ?
C1 C5 C6 C7 178.7(9) . . . . ?
C1 C5 C4 C3 -178.6(9) . . . . ?
C2 C3 C4 C5 -177.5(10) . . . . ?
C5 C6 C7 C8 0.0 . . . . ?
C5 C6 C7 C10 172.4(9) . . . . ?
C6 C5 C4 C3 0.0 . . . . ?
C6 C7 C8 C3 0.0 . . . . ?
C6 C7 C10 C9 152.0(9) . . . . ?
C6 C7 C10 C11 -30.6(14) . . . . ?
C7 C8 C3 C2 177.6(10) . . . . ?
C7 C8 C3 C4 0.0 . . . . ?
C7 C10 C11 C12 -174.5(11) . . . . ?
C8 C7 C10 C9 -35.7(14) . . . . ?
C8 C7 C10 C11 141.7(9) . . . . ?
C8 C3 C4 C5 0.0 . . . . ?
C4 C5 C6 C7 0.0 . . . . ?
C9 C10 C11 C12 3.1(18) . . . . ?
C10 C7 C8 C3 -172.1(9) . . . . ?
C10 C9 C14 N2 177.9(10) . . . . ?
C10 C9 C14 C13 1.1(17) . . . . ?
C10 C11 C12 C13 0(2) . . . . ?
C11 C12 C13 C14 -2.0(18) . . . . ?
C11 C12 C13 C15 176.1(10) . . . . ?
C12 C13 C14 N2 -174.8(11) . . . . ?
C12 C13 C14 C9 1.5(16) . . . . ?
C12 C13 C15 C20 -144.2(9) . . . . ?
C12 C13 C15 C16 37.9(13) . . . . ?
C13 C15 C16 C17 177.9(9) . . . . ?
C14 C9 C10 C7 174.2(10) . . . . ?
C14 C9 C10 C11 -3.3(17) . . . . ?
C14 C13 C15 C20 33.7(13) . . . . ?
C14 C13 C15 C16 -144.2(9) . . . . ?
C20 C15 C16 C17 0.0 . . . . ?
C15 C13 C14 N2 7.1(18) . . . . ?
C15 C13 C14 C9 -176.5(10) . . . . ?
C15 C20 C19 C18 0.0 . . . . ?
C15 C20 C19 C21 -174.8(8) . . . 1_454 ?
C15 C16 C17 C18 0.0 . . . . ?
C15 C16 C17 C22 179.6(9) . . . 1_554 ?
C16 C17 C18 C19 0.0 . . . . ?
C17 C18 C19 C20 0.0 . . . . ?
C17 C18 C19 C21 174.9(8) . . . 1_454 ?
C19 C20 C15 C13 -177.8(9) . . . . ?
C19 C20 C15 C16 0.0 . . . . ?
C22 C17 C18 C19 -179.6(10) 1_554 . . . ?
C23 C27 C28 C29 -176.1(11) . . . . ?
C24 C25 C26 C27 177.9(11) . . . . ?
C24 C25 C30 C29 -178.8(11) . . . . ?
C25 C26 C27 C23 178.8(11) . . . . ?
C25 C26 C27 C28 1.0(17) . . . . ?
C26 C25 C30 C29 2(2) . . . . ?
C26 C27 C28 C29 1.7(18) . . . . ?
C27 C28 C29 C30 -2.7(17) . . . . ?
C27 C28 C29 C32 176.3(11) . . . . ?
C28 C29 C30 C25 1.0(18) . . . . ?
C28 C29 C32 C31 -8(2) . . . . ?
C28 C29 C32 C33 175.5(12) . . . 2_557 ?
C30 C25 C26 C27 -2.6(18) . . . . ?
C30 C29 C32 C31 171.4(12) . . . . ?
C30 C29 C32 C33 -5.6(19) . . . 2_557 ?
C32 C29 C30 C25 -178.0(12) . . . . ?
C32 C31 C33 N4 177.3(15) . . . . ?
C32 C31 C33 C32 -3(2) . . . 2_557 ?
C33 C31 C32 C29 -174.1(11) . . . . ?
C33 C31 C32 C33 3(2) . . . 2_557 ?

loop_
_smtbx_masks_void_nr
_smtbx_masks_void_average_x
_smtbx_masks_void_average_y
_smtbx_masks_void_average_z
_smtbx_masks_void_volume
_smtbx_masks_void_count_electrons
_smtbx_masks_void_content
1 -0.932 0.000 0.500 282.8 54.5 '6 H2O'
